data_7153294
loop_
_publ_author_name
'Li, Dongzhen'
'Guang, Jie'
'Zhang, Wen-Xiong'
'Wang, Yang'
'Xi, Zhenfeng'

_publ_section_title
;
 Zn(OTf)(2)-catalyzed addition of amines to carbodiimides: efficient
 synthesis of guanidines and unpredicted formation of Zn-N amido species.
;
_journal_issue 8
_journal_name_full 'Organic &amp; biomolecular chemistry'
_journal_page_first 1816
_journal_page_last 1820
_journal_paper_doi 10.1039/b923249b
_journal_volume 8
_journal_year 2010
_chemical_formula_sum 'C48 H68 F12 N4 O14 S4 Zn2'
_chemical_formula_weight 1412.04
_chemical_name_systematic
;
?
;
_space_group_IT_number 88
_symmetry_cell_setting tetragonal
_symmetry_space_group_name_Hall '-I 4ad'
_symmetry_space_group_name_H-M 'I 41/a :2'
_atom_sites_solution_hydrogens geom
_atom_sites_solution_primary direct
_atom_sites_solution_secondary difmap
_audit_creation_method SHELXL-97
_cell_angle_alpha 90.00
_cell_angle_beta 90.00
_cell_angle_gamma 90.00
_cell_formula_units_Z 8
_cell_length_a 35.199(5)
_cell_length_b 35.199(5)
_cell_length_c 11.268(2)
_cell_measurement_reflns_used 867
_cell_measurement_temperature 173(2)
_cell_measurement_theta_max 27.48
_cell_measurement_theta_min 2.17
_cell_volume 13961(4)
_computing_cell_refinement 'CrystalClear (Rigaku Inc., 2008)'
_computing_data_collection 'CrystalClear (Rigaku Inc., 2008)'
_computing_data_reduction 'CrystalClear (Rigaku Inc., 2008)'
_computing_molecular_graphics 'XP in Siemens SHELXTL (Sheldrick, 1994)'
_computing_publication_material 'SHELX97 (Sheldrick, 1997)'
_computing_structure_refinement 'SHELXL-97 (Sheldrick, 1997)'
_computing_structure_solution 'SHELXS-97 (Sheldrick, 1990)'
_diffrn_ambient_temperature 173(2)
_diffrn_measured_fraction_theta_full 0.997
_diffrn_measured_fraction_theta_max 0.997
_diffrn_measurement_device_type 'Saturn724+ CCD'
_diffrn_measurement_method '\w scans at fixed \c = 45\%'
_diffrn_radiation_monochromator graphite
_diffrn_radiation_source 'sealed tube'
_diffrn_radiation_type MoK\a
_diffrn_radiation_wavelength 0.71073
_diffrn_reflns_av_R_equivalents 0.0623
_diffrn_reflns_av_sigmaI/netI 0.0265
_diffrn_reflns_limit_h_max 41
_diffrn_reflns_limit_h_min -41
_diffrn_reflns_limit_k_max 41
_diffrn_reflns_limit_k_min -41
_diffrn_reflns_limit_l_max 13
_diffrn_reflns_limit_l_min -13
_diffrn_reflns_number 62839
_diffrn_reflns_theta_full 25.00
_diffrn_reflns_theta_max 25.00
_diffrn_reflns_theta_min 1.16
_exptl_absorpt_coefficient_mu 0.894
_exptl_absorpt_correction_T_max 0.9160
_exptl_absorpt_correction_T_min 0.7450
_exptl_absorpt_correction_type numerical
_exptl_absorpt_process_details 'CrystalClear (Rigaku Inc., 2008)'
_exptl_crystal_colour colorless
_exptl_crystal_density_diffrn 1.344
_exptl_crystal_density_method 'not measured'
_exptl_crystal_description block
_exptl_crystal_F_000 5824
_exptl_crystal_size_max 0.35
_exptl_crystal_size_mid 0.25
_exptl_crystal_size_min 0.10
_refine_diff_density_max 0.649
_refine_diff_density_min -0.693
_refine_diff_density_rms 0.186
_refine_ls_extinction_method none
_refine_ls_goodness_of_fit_ref 1.067
_refine_ls_hydrogen_treatment constr
_refine_ls_matrix_type full
_refine_ls_number_parameters 391
_refine_ls_number_reflns 6130
_refine_ls_number_restraints 21
_refine_ls_restrained_S_all 1.067
_refine_ls_R_factor_all 0.0681
_refine_ls_R_factor_gt 0.0644
_refine_ls_shift/su_max 0.001
_refine_ls_shift/su_mean 0.000
_refine_ls_structure_factor_coef Fsqd
_refine_ls_weighting_details 'calc w=1/[\s^2^(Fo^2^)+(0.1300P)^2^+37.5071P] where P=(Fo^2^+2Fc^2^)/3'
_refine_ls_weighting_scheme calc
_refine_ls_wR_factor_gt 0.1956
_refine_ls_wR_factor_ref 0.1999
_reflns_number_gt 5821
_reflns_number_total 6130
_reflns_threshold_expression >2sigma(I)
_cod_data_source_file b923249b.txt
_cod_data_source_block 20
_cod_original_cell_volume 13960(4)
_cod_original_sg_symbol_H-M I4(1)/a
_cod_database_code 7153294

loop_
_symmetry_equiv_pos_as_xyz
'x, y, z'
'-x+1/2, -y, z+1/2'
'-y+3/4, x+1/4, z+1/4'
'y+3/4, -x+3/4, z+3/4'
'x+1/2, y+1/2, z+1/2'
'-x+1, -y+1/2, z+1'
'-y+5/4, x+3/4, z+3/4'
'y+5/4, -x+5/4, z+5/4'
'-x, -y, -z'
'x-1/2, y, -z-1/2'
'y-3/4, -x-1/4, -z-1/4'
'-y-3/4, x-3/4, -z-3/4'
'-x+1/2, -y+1/2, -z+1/2'
'x, y+1/2, -z'
'y-1/4, -x+1/4, -z+1/4'
'-y-1/4, x-1/4, -z-1/4'

loop_
_atom_site_label
_atom_site_type_symbol
_atom_site_fract_x
_atom_site_fract_y
_atom_site_fract_z
_atom_site_U_iso_or_equiv
_atom_site_adp_type
_atom_site_occupancy
_atom_site_symmetry_multiplicity
_atom_site_calc_flag
_atom_site_refinement_flags
_atom_site_disorder_assembly
_atom_site_disorder_group
Zn1 Zn 0.036775(12) 0.424787(12) 1.01376(4) 0.0330(2) Uani 1 1 d . . .
S1 S -0.00141(3) 0.37015(3) 1.21418(9) 0.0388(3) Uani 1 1 d . . .
S2 S 0.04291(3) 0.51397(3) 0.90279(9) 0.0341(3) Uani 1 1 d . . .
F1 F -0.01693(11) 0.30625(11) 1.3177(4) 0.0874(12) Uani 1 1 d . . .
F2 F 0.04192(10) 0.32169(11) 1.3228(4) 0.0863(12) Uani 1 1 d . . .
F3 F 0.01743(10) 0.30099(9) 1.1605(4) 0.0784(10) Uani 1 1 d . . .
F4 F 0.05985(10) 0.52031(12) 0.6791(3) 0.0794(10) Uani 1 1 d . . .
F5 F 0.08372(10) 0.56367(9) 0.7902(4) 0.0768(10) Uani 1 1 d . . .
F6 F 0.10721(8) 0.50754(9) 0.7905(3) 0.0649(8) Uani 1 1 d . . .
O1 O 0.03076(8) 0.38040(9) 1.1388(3) 0.0414(7) Uani 1 1 d . . .
O2 O -0.03643(9) 0.36641(9) 1.1492(3) 0.0457(7) Uani 1 1 d . . .
O3 O -0.00282(12) 0.39043(11) 1.3227(3) 0.0648(10) Uani 1 1 d . . .
O4 O 0.04054(8) 0.47288(8) 0.8905(2) 0.0372(6) Uani 1 1 d . . .
O5 O 0.00799(8) 0.53353(8) 0.8757(3) 0.0397(7) Uani 1 1 d . . .
O6 O 0.06173(8) 0.52644(8) 1.0095(3) 0.0420(7) Uani 1 1 d . . .
O7 O 0.07728(8) 0.39724(8) 0.9177(2) 0.0397(7) Uani 1 1 d . . .
N1 N -0.01310(9) 0.40690(9) 0.9301(3) 0.0350(7) Uani 1 1 d . . .
H1A H -0.0275 0.3940 0.9851 0.042 Uiso 1 1 calc R . .
H1B H -0.0266 0.4282 0.9086 0.042 Uiso 1 1 calc R . .
N2 N 0.07042(10) 0.45295(10) 1.1409(3) 0.0386(8) Uani 1 1 d . . .
H2A H 0.0677 0.4786 1.1284 0.046 Uiso 1 1 calc R . .
H2B H 0.0603 0.4478 1.2144 0.046 Uiso 1 1 calc R . .
C1 C -0.00965(11) 0.38320(12) 0.8271(3) 0.0353(9) Uani 1 1 d . . .
C2 C -0.01406(15) 0.39820(14) 0.7111(4) 0.0500(12) Uani 1 1 d . . .
C3 C -0.00896(18) 0.37342(17) 0.6171(4) 0.0643(15) Uani 1 1 d . . .
H3A H -0.0116 0.3827 0.5383 0.077 Uiso 1 1 calc R . .
C4 C -0.00013(18) 0.33527(17) 0.6346(5) 0.0668(15) Uani 1 1 d . . .
H4A H 0.0032 0.3189 0.5683 0.080 Uiso 1 1 calc R . .
C5 C 0.00372(16) 0.32132(15) 0.7472(5) 0.0563(13) Uani 1 1 d . . .
H5A H 0.0095 0.2952 0.7592 0.068 Uiso 1 1 calc R . .
C6 C -0.00086(13) 0.34512(13) 0.8429(4) 0.0435(10) Uani 1 1 d . . .
H6A H 0.0020 0.3353 0.9209 0.052 Uiso 1 1 calc R . .
C7 C -0.02517(18) 0.43939(15) 0.6916(4) 0.0633(16) Uani 1 1 d . . .
H7A H -0.0171 0.4535 0.7643 0.076 Uiso 1 1 calc R . .
C8 C -0.0686(2) 0.44401(19) 0.6830(8) 0.096(3) Uani 1 1 d . . .
H8A H -0.0805 0.4329 0.7535 0.115 Uiso 1 1 calc R . .
H8B H -0.0779 0.4310 0.6118 0.115 Uiso 1 1 calc R . .
H8C H -0.0749 0.4711 0.6782 0.115 Uiso 1 1 calc R . .
C9 C -0.0034(3) 0.4574(2) 0.5863(7) 0.107(3) Uani 1 1 d . . .
H9A H -0.0112 0.4840 0.5769 0.129 Uiso 1 1 calc R . .
H9B H -0.0091 0.4434 0.5134 0.129 Uiso 1 1 calc R . .
H9C H 0.0240 0.4563 0.6019 0.129 Uiso 1 1 calc R . .
C10 C 0.11041(13) 0.44502(13) 1.1467(4) 0.0439(10) Uani 1 1 d . . .
C11 C 0.12612(16) 0.42175(14) 1.2350(5) 0.0567(13) Uani 1 1 d . B .
C12 C 0.16578(18) 0.41613(19) 1.2283(7) 0.079(2) Uani 1 1 d . . .
H12A H 0.1777 0.3999 1.2843 0.095 Uiso 1 1 calc R . .
C13 C 0.18755(19) 0.4334(2) 1.1433(8) 0.090(2) Uani 1 1 d . . .
H13A H 0.2143 0.4299 1.1443 0.108 Uiso 1 1 calc R . .
C14 C 0.17197(16) 0.4555(2) 1.0580(7) 0.085(2) Uani 1 1 d . . .
H14A H 0.1874 0.4661 0.9974 0.102 Uiso 1 1 calc R . .
C15 C 0.13360(14) 0.46233(18) 1.0601(5) 0.0631(14) Uani 1 1 d . . .
H15A H 0.1226 0.4788 1.0029 0.076 Uiso 1 1 calc R . .
C16 C 0.10318(18) 0.40432(18) 1.3304(6) 0.0749(19) Uani 1 1 d D . .
H16A H 0.0773 0.3993 1.2974 0.090 Uiso 1 1 calc R A 1
C17 C 0.0987(3) 0.4327(3) 1.4341(7) 0.115(3) Uani 1 1 d . B .
H17A H 0.0900 0.4572 1.4033 0.138 Uiso 1 1 calc R . .
H17B H 0.1232 0.4360 1.4739 0.138 Uiso 1 1 calc R . .
H17C H 0.0801 0.4228 1.4909 0.138 Uiso 1 1 calc R . .
C18 C 0.1219(5) 0.3650(3) 1.357(2) 0.083(5) Uani 0.62(4) 1 d PDU B 1
H18A H 0.1243 0.3505 1.2836 0.100 Uiso 0.62(4) 1 calc PR B 1
H18B H 0.1059 0.3509 1.4134 0.100 Uiso 0.62(4) 1 calc PR B 1
H18C H 0.1471 0.3689 1.3921 0.100 Uiso 0.62(4) 1 calc PR B 1
C18' C 0.1103(8) 0.3688(6) 1.407(3) 0.074(7) Uani 0.38(4) 1 d PDU B 2
H18D H 0.0900 0.3664 1.4657 0.111 Uiso 0.38(4) 1 calc PR B 2
H18E H 0.1348 0.3711 1.4469 0.111 Uiso 0.38(4) 1 calc PR B 2
H18F H 0.1104 0.3462 1.3556 0.111 Uiso 0.38(4) 1 calc PR B 2
C19 C 0.01135(15) 0.32213(16) 1.2557(5) 0.0573(13) Uani 1 1 d . . .
C20 C 0.07506(13) 0.52712(13) 0.7827(5) 0.0478(11) Uani 1 1 d . . .
C21 C 0.09710(15) 0.36282(14) 0.9571(4) 0.0492(11) Uani 1 1 d . . .
H21A H 0.0788 0.3428 0.9797 0.059 Uiso 1 1 calc R . .
H21B H 0.1138 0.3683 1.0257 0.059 Uiso 1 1 calc R . .
C22 C 0.1198(2) 0.3510(2) 0.8524(5) 0.092(2) Uani 1 1 d . . .
H22A H 0.1470 0.3563 0.8668 0.110 Uiso 1 1 calc R . .
H22B H 0.1168 0.3234 0.8388 0.110 Uiso 1 1 calc R . .
C23 C 0.1075(2) 0.3710(2) 0.7532(6) 0.091(2) Uani 1 1 d . . .
H23A H 0.0898 0.3552 0.7060 0.109 Uiso 1 1 calc R . .
H23B H 0.1295 0.3778 0.7024 0.109 Uiso 1 1 calc R . .
C24 C 0.08803(15) 0.40602(15) 0.7956(4) 0.0531(12) Uani 1 1 d . . .
H24A H 0.1054 0.4282 0.7927 0.064 Uiso 1 1 calc R . .
H24B H 0.0653 0.4116 0.7467 0.064 Uiso 1 1 calc R . .

loop_
_atom_site_aniso_label
_atom_site_aniso_U_11
_atom_site_aniso_U_22
_atom_site_aniso_U_33
_atom_site_aniso_U_23
_atom_site_aniso_U_13
_atom_site_aniso_U_12
Zn1 0.0345(3) 0.0356(3) 0.0288(3) 0.00321(17) -0.00212(17) -0.00154(17)
S1 0.0450(6) 0.0434(6) 0.0279(5) 0.0072(4) 0.0022(4) 0.0003(4)
S2 0.0325(5) 0.0344(5) 0.0354(5) 0.0064(4) 0.0010(4) -0.0003(4)
F1 0.082(2) 0.084(2) 0.096(3) 0.055(2) 0.014(2) -0.0125(19)
F2 0.075(2) 0.083(2) 0.101(3) 0.047(2) -0.030(2) 0.0070(18)
F3 0.081(2) 0.0460(17) 0.108(3) -0.0015(18) 0.015(2) 0.0055(15)
F4 0.074(2) 0.118(3) 0.0456(18) 0.0183(18) 0.0110(16) -0.009(2)
F5 0.072(2) 0.0473(17) 0.111(3) 0.0236(17) 0.0302(19) -0.0094(15)
F6 0.0462(16) 0.0621(18) 0.086(2) 0.0154(16) 0.0253(15) 0.0111(13)
O1 0.0407(16) 0.0493(17) 0.0342(15) 0.0129(13) -0.0024(12) -0.0053(13)
O2 0.0402(16) 0.0555(19) 0.0415(17) 0.0135(14) 0.0001(13) -0.0017(13)
O3 0.087(3) 0.075(2) 0.0326(17) -0.0053(16) 0.0022(17) 0.006(2)
O4 0.0480(16) 0.0311(14) 0.0323(14) 0.0037(11) 0.0005(12) -0.0032(12)
O5 0.0367(15) 0.0417(16) 0.0406(16) 0.0048(12) -0.0022(12) 0.0044(12)
O6 0.0405(16) 0.0395(16) 0.0460(17) -0.0002(13) -0.0097(13) -0.0019(13)
O7 0.0455(16) 0.0409(16) 0.0327(14) 0.0061(12) 0.0048(12) 0.0056(12)
N1 0.0372(17) 0.0356(17) 0.0320(17) 0.0071(14) -0.0007(14) -0.0015(14)
N2 0.0375(18) 0.0434(19) 0.0348(18) 0.0017(15) -0.0031(14) 0.0054(14)
C1 0.037(2) 0.043(2) 0.0264(19) 0.0033(16) -0.0030(16) -0.0104(17)
C2 0.063(3) 0.059(3) 0.028(2) 0.011(2) -0.009(2) -0.014(2)
C3 0.093(4) 0.075(4) 0.025(2) 0.003(2) -0.005(2) -0.025(3)
C4 0.085(4) 0.071(4) 0.045(3) -0.025(3) 0.002(3) -0.011(3)
C5 0.062(3) 0.051(3) 0.056(3) -0.013(2) -0.001(2) -0.002(2)
C6 0.050(3) 0.044(2) 0.037(2) 0.0010(18) -0.0041(19) -0.0072(19)
C7 0.099(4) 0.056(3) 0.035(2) 0.021(2) -0.023(3) -0.025(3)
C8 0.091(5) 0.056(4) 0.142(7) 0.012(4) -0.047(5) -0.003(3)
C9 0.149(8) 0.096(5) 0.078(5) 0.044(4) 0.005(5) -0.033(5)
C10 0.040(2) 0.045(2) 0.047(2) -0.0029(19) -0.0131(19) 0.0014(18)
C11 0.068(3) 0.042(3) 0.060(3) -0.002(2) -0.029(3) 0.005(2)
C12 0.057(4) 0.074(4) 0.105(5) -0.001(4) -0.040(4) 0.015(3)
C13 0.047(3) 0.103(5) 0.121(6) -0.013(5) -0.018(4) 0.022(3)
C14 0.038(3) 0.111(5) 0.107(5) 0.014(4) -0.008(3) -0.003(3)
C15 0.041(3) 0.081(4) 0.067(3) 0.004(3) -0.005(2) -0.003(2)
C16 0.073(4) 0.078(4) 0.073(4) 0.033(3) -0.042(3) -0.017(3)
C17 0.130(8) 0.133(8) 0.082(5) 0.029(5) -0.006(5) -0.012(6)
C18 0.084(8) 0.080(7) 0.086(9) 0.040(6) -0.010(7) -0.006(5)
C18' 0.073(10) 0.087(9) 0.062(9) 0.019(7) -0.006(7) 0.001(7)
C19 0.056(3) 0.057(3) 0.059(3) 0.025(3) 0.002(2) -0.006(2)
C20 0.046(2) 0.043(2) 0.054(3) 0.014(2) 0.010(2) -0.0014(19)
C21 0.060(3) 0.046(3) 0.041(2) 0.006(2) -0.001(2) 0.018(2)
C22 0.125(6) 0.095(5) 0.055(3) 0.019(3) 0.019(4) 0.072(4)
C23 0.127(6) 0.089(5) 0.057(4) 0.011(3) 0.037(4) 0.051(4)
C24 0.064(3) 0.058(3) 0.038(2) 0.014(2) 0.013(2) 0.010(2)

loop_
_atom_type_symbol
_atom_type_description
_atom_type_scat_dispersion_real
_atom_type_scat_dispersion_imag
_atom_type_scat_source
C C 0.0033 0.0016 'International Tables Vol C Tables 4.2.6.8 and 6.1.1.4'
H H 0.0000 0.0000 'International Tables Vol C Tables 4.2.6.8 and 6.1.1.4'
N N 0.0061 0.0033 'International Tables Vol C Tables 4.2.6.8 and 6.1.1.4'
O O 0.0106 0.0060 'International Tables Vol C Tables 4.2.6.8 and 6.1.1.4'
F F 0.0171 0.0103 'International Tables Vol C Tables 4.2.6.8 and 6.1.1.4'
S S 0.1246 0.1234 'International Tables Vol C Tables 4.2.6.8 and 6.1.1.4'
Zn Zn 0.2839 1.4301 'International Tables Vol C Tables 4.2.6.8 and 6.1.1.4'

loop_
_geom_angle_atom_site_label_1
_geom_angle_atom_site_label_2
_geom_angle_atom_site_label_3
_geom_angle
_geom_angle_site_symmetry_3
O7 Zn1 N1 101.82(13) .
O7 Zn1 N2 101.06(13) .
N1 Zn1 N2 157.06(14) .
O7 Zn1 O1 94.16(12) .
N1 Zn1 O1 89.67(12) .
N2 Zn1 O1 87.17(13) .
O7 Zn1 O4 89.35(11) .
N1 Zn1 O4 89.86(12) .
N2 Zn1 O4 91.91(12) .
O1 Zn1 O4 176.48(12) .
O7 Zn1 O5 172.24(11) 9_567
N1 Zn1 O5 82.62(12) 9_567
N2 Zn1 O5 74.81(12) 9_567
O1 Zn1 O5 92.21(11) 9_567
O4 Zn1 O5 84.27(10) 9_567
O3 S1 O2 117.1(2) .
O3 S1 O1 113.9(2) .
O2 S1 O1 112.99(18) .
O3 S1 C19 104.8(3) .
O2 S1 C19 105.0(2) .
O1 S1 C19 100.9(2) .
O6 S2 O5 115.03(18) .
O6 S2 O4 114.10(17) .
O5 S2 O4 113.93(18) .
O6 S2 C20 104.9(2) .
O5 S2 C20 104.5(2) .
O4 S2 C20 102.6(2) .
S1 O1 Zn1 130.35(19) .
S2 O4 Zn1 135.26(17) .
S2 O5 Zn1 135.70(18) 9_567
C24 O7 C21 109.7(3) .
C24 O7 Zn1 125.6(3) .
C21 O7 Zn1 124.4(2) .
C1 N1 Zn1 118.0(3) .
C1 N1 H1A 107.8 .
Zn1 N1 H1A 107.8 .
C1 N1 H1B 107.8 .
Zn1 N1 H1B 107.8 .
H1A N1 H1B 107.1 .
C10 N2 Zn1 119.4(3) .
C10 N2 H2A 107.5 .
Zn1 N2 H2A 107.5 .
C10 N2 H2B 107.5 .
Zn1 N2 H2B 107.5 .
H2A N2 H2B 107.0 .
C6 C1 C2 120.1(4) .
C6 C1 N1 118.5(4) .
C2 C1 N1 121.3(4) .
C3 C2 C1 117.2(5) .
C3 C2 C7 121.7(4) .
C1 C2 C7 121.1(4) .
C2 C3 C4 121.9(5) .
C2 C3 H3A 119.1 .
C4 C3 H3A 119.1 .
C5 C4 C3 120.0(5) .
C5 C4 H4A 120.0 .
C3 C4 H4A 120.0 .
C4 C5 C6 119.8(5) .
C4 C5 H5A 120.1 .
C6 C5 H5A 120.1 .
C5 C6 C1 121.0(4) .
C5 C6 H6A 119.5 .
C1 C6 H6A 119.5 .
C2 C7 C8 111.4(4) .
C2 C7 C9 112.0(6) .
C8 C7 C9 113.6(6) .
C2 C7 H7A 106.4 .
C8 C7 H7A 106.4 .
C9 C7 H7A 106.4 .
C7 C8 H8A 109.5 .
C7 C8 H8B 109.5 .
H8A C8 H8B 109.5 .
C7 C8 H8C 109.5 .
H8A C8 H8C 109.5 .
H8B C8 H8C 109.5 .
C7 C9 H9A 109.5 .
C7 C9 H9B 109.5 .
H9A C9 H9B 109.5 .
C7 C9 H9C 109.5 .
H9A C9 H9C 109.5 .
H9B C9 H9C 109.5 .
C11 C10 C15 121.0(5) .
C11 C10 N2 122.2(5) .
C15 C10 N2 116.8(4) .
C10 C11 C12 115.7(6) .
C10 C11 C16 122.9(5) .
C12 C11 C16 121.4(5) .
C13 C12 C11 121.9(6) .
C13 C12 H12A 119.1 .
C11 C12 H12A 119.1 .
C14 C13 C12 121.7(6) .
C14 C13 H13A 119.1 .
C12 C13 H13A 119.1 .
C13 C14 C15 119.2(7) .
C13 C14 H14A 120.4 .
C15 C14 H14A 120.4 .
C14 C15 C10 120.4(6) .
C14 C15 H15A 119.8 .
C10 C15 H15A 119.8 .
C11 C16 C18' 131.0(15) .
C11 C16 C17 109.7(5) .
C18' C16 C17 96.9(14) .
C11 C16 C18 106.2(11) .
C18' C16 C18 26.1(8) .
C17 C16 C18 117.9(10) .
C11 C16 H16A 107.5 .
C18' C16 H16A 102.3 .
C17 C16 H16A 107.5 .
C18 C16 H16A 107.5 .
C16 C17 H17A 109.5 .
C16 C17 H17B 109.5 .
H17A C17 H17B 109.5 .
C16 C17 H17C 109.5 .
H17A C17 H17C 109.5 .
H17B C17 H17C 109.5 .
C16 C18 H18A 109.5 .
C16 C18 H18B 109.5 .
C16 C18 H18C 109.5 .
C16 C18' H18D 109.5 .
C16 C18' H18E 109.5 .
H18D C18' H18E 109.5 .
C16 C18' H18F 109.5 .
H18D C18' H18F 109.5 .
H18E C18' H18F 109.5 .
F2 C19 F3 109.1(5) .
F2 C19 F1 107.7(4) .
F3 C19 F1 108.0(5) .
F2 C19 S1 111.3(4) .
F3 C19 S1 110.8(3) .
F1 C19 S1 109.9(4) .
F4 C20 F5 109.2(4) .
F4 C20 F6 108.3(4) .
F5 C20 F6 107.7(4) .
F4 C20 S2 111.2(3) .
F5 C20 S2 110.0(4) .
F6 C20 S2 110.3(3) .
O7 C21 C22 104.3(4) .
O7 C21 H21A 110.9 .
C22 C21 H21A 110.9 .
O7 C21 H21B 110.9 .
C22 C21 H21B 110.9 .
H21A C21 H21B 108.9 .
C23 C22 C21 109.3(5) .
C23 C22 H22A 109.8 .
C21 C22 H22A 109.8 .
C23 C22 H22B 109.8 .
C21 C22 H22B 109.8 .
H22A C22 H22B 108.3 .
C22 C23 C24 107.7(5) .
C22 C23 H23A 110.2 .
C24 C23 H23A 110.2 .
C22 C23 H23B 110.2 .
C24 C23 H23B 110.2 .
H23A C23 H23B 108.5 .
O7 C24 C23 104.3(4) .
O7 C24 H24A 110.9 .
C23 C24 H24A 110.9 .
O7 C24 H24B 110.9 .
C23 C24 H24B 110.9 .
H24A C24 H24B 108.9 .

loop_
_geom_bond_atom_site_label_1
_geom_bond_atom_site_label_2
_geom_bond_distance
_geom_bond_site_symmetry_2
Zn1 O7 2.036(3) .
Zn1 N1 2.090(3) .
Zn1 N2 2.106(3) .
Zn1 O1 2.115(3) .
Zn1 O4 2.194(3) .
Zn1 O5 2.487(3) 9_567
S1 O3 1.417(4) .
S1 O2 1.440(3) .
S1 O1 1.460(3) .
S1 C19 1.810(5) .
S2 O6 1.441(3) .
S2 O5 1.442(3) .
S2 O4 1.455(3) .
S2 C20 1.824(5) .
F1 C19 1.338(6) .
F2 C19 1.315(6) .
F3 C19 1.323(7) .
F4 C20 1.306(6) .
F5 C20 1.325(6) .
F6 C20 1.328(5) .
O5 Zn1 2.487(3) 9_567
O7 C24 1.460(5) .
O7 C21 1.467(5) .
N1 C1 1.434(5) .
N1 H1A 0.9200 .
N1 H1B 0.9200 .
N2 C10 1.436(5) .
N2 H2A 0.9200 .
N2 H2B 0.9200 .
C1 C6 1.387(6) .
C1 C2 1.419(6) .
C2 C3 1.384(7) .
C2 C7 1.518(7) .
C3 C4 1.392(9) .
C3 H3A 0.9500 .
C4 C5 1.367(8) .
C4 H4A 0.9500 .
C5 C6 1.375(7) .
C5 H5A 0.9500 .
C6 H6A 0.9500 .
C7 C8 1.539(9) .
C7 C9 1.549(8) .
C7 H7A 1.0000 .
C8 H8A 0.9800 .
C8 H8B 0.9800 .
C8 H8C 0.9800 .
C9 H9A 0.9800 .
C9 H9B 0.9800 .
C9 H9C 0.9800 .
C10 C11 1.402(6) .
C10 C15 1.411(7) .
C11 C12 1.412(8) .
C11 C16 1.477(9) .
C12 C13 1.370(11) .
C12 H12A 0.9500 .
C13 C14 1.351(10) .
C13 H13A 0.9500 .
C14 C15 1.372(8) .
C14 H14A 0.9500 .
C15 H15A 0.9500 .
C16 C18' 1.537(12) .
C16 C17 1.546(11) .
C16 C18 1.563(11) .
C16 H16A 1.0000 .
C17 H17A 0.9800 .
C17 H17B 0.9800 .
C17 H17C 0.9800 .
C18 H18A 0.9800 .
C18 H18B 0.9800 .
C18 H18C 0.9800 .
C18' H18D 0.9800 .
C18' H18E 0.9800 .
C18' H18F 0.9800 .
C21 C22 1.484(7) .
C21 H21A 0.9900 .
C21 H21B 0.9900 .
C22 C23 1.389(8) .
C22 H22A 0.9900 .
C22 H22B 0.9900 .
C23 C24 1.490(8) .
C23 H23A 0.9900 .
C23 H23B 0.9900 .
C24 H24A 0.9900 .
C24 H24B 0.9900 .

loop_
_geom_torsion_atom_site_label_1
_geom_torsion_atom_site_label_2
_geom_torsion_atom_site_label_3
_geom_torsion_atom_site_label_4
_geom_torsion
_geom_torsion_site_symmetry_1
_geom_torsion_site_symmetry_4
O3 S1 O1 Zn1 -85.5(3) . .
O2 S1 O1 Zn1 51.3(3) . .
C19 S1 O1 Zn1 162.8(3) . .
O7 Zn1 O1 S1 -154.7(2) . .
N1 Zn1 O1 S1 -52.9(3) . .
N2 Zn1 O1 S1 104.4(3) . .
O4 Zn1 O1 S1 29(2) . .
O5 Zn1 O1 S1 29.7(2) 9_567 .
O6 S2 O4 Zn1 30.2(3) . .
O5 S2 O4 Zn1 -104.7(3) . .
C20 S2 O4 Zn1 143.0(3) . .
O7 Zn1 O4 S2 -134.3(3) . .
N1 Zn1 O4 S2 123.9(3) . .
N2 Zn1 O4 S2 -33.3(3) . .
O1 Zn1 O4 S2 42(2) . .
O5 Zn1 O4 S2 41.3(2) 9_567 .
O6 S2 O5 Zn1 -15.7(3) . 9_567
O4 S2 O5 Zn1 118.7(2) . 9_567
C20 S2 O5 Zn1 -130.1(3) . 9_567
N1 Zn1 O7 C24 70.7(4) . .
N2 Zn1 O7 C24 -110.8(4) . .
O1 Zn1 O7 C24 161.2(4) . .
O4 Zn1 O7 C24 -19.0(4) . .
O5 Zn1 O7 C24 -53.6(10) 9_567 .
N1 Zn1 O7 C21 -102.3(3) . .
N2 Zn1 O7 C21 76.2(4) . .
O1 Zn1 O7 C21 -11.7(3) . .
O4 Zn1 O7 C21 168.0(3) . .
O5 Zn1 O7 C21 133.4(7) 9_567 .
O7 Zn1 N1 C1 -3.7(3) . .
N2 Zn1 N1 C1 -179.8(3) . .
O1 Zn1 N1 C1 -97.8(3) . .
O4 Zn1 N1 C1 85.7(3) . .
O5 Zn1 N1 C1 169.9(3) 9_567 .
O7 Zn1 N2 C10 -7.1(3) . .
N1 Zn1 N2 C10 169.0(3) . .
O1 Zn1 N2 C10 86.6(3) . .
O4 Zn1 N2 C10 -96.8(3) . .
O5 Zn1 N2 C10 179.6(3) 9_567 .
Zn1 N1 C1 C6 76.7(4) . .
Zn1 N1 C1 C2 -101.6(4) . .
C6 C1 C2 C3 -0.5(7) . .
N1 C1 C2 C3 177.9(4) . .
C6 C1 C2 C7 177.6(4) . .
N1 C1 C2 C7 -4.1(7) . .
C1 C2 C3 C4 0.4(8) . .
C7 C2 C3 C4 -177.6(5) . .
C2 C3 C4 C5 0.0(9) . .
C3 C4 C5 C6 -0.5(9) . .
C4 C5 C6 C1 0.5(8) . .
C2 C1 C6 C5 0.0(7) . .
N1 C1 C6 C5 -178.4(4) . .
C3 C2 C7 C8 86.8(7) . .
C1 C2 C7 C8 -91.2(6) . .
C3 C2 C7 C9 -41.7(8) . .
C1 C2 C7 C9 140.3(5) . .
Zn1 N2 C10 C11 -103.2(4) . .
Zn1 N2 C10 C15 77.9(5) . .
C15 C10 C11 C12 -2.0(7) . .
N2 C10 C11 C12 179.1(5) . .
C15 C10 C11 C16 177.4(5) . .
N2 C10 C11 C16 -1.5(8) . .
C10 C11 C12 C13 2.3(9) . .
C16 C11 C12 C13 -177.2(7) . .
C11 C12 C13 C14 -3.1(12) . .
C12 C13 C14 C15 3.4(12) . .
C13 C14 C15 C10 -3.1(11) . .
C11 C10 C15 C14 2.5(9) . .
N2 C10 C15 C14 -178.5(6) . .
C10 C11 C16 C18' 156.0(13) . .
C12 C11 C16 C18' -24.6(15) . .
C10 C11 C16 C17 -85.4(7) . .
C12 C11 C16 C17 94.0(7) . .
C10 C11 C16 C18 146.2(8) . .
C12 C11 C16 C18 -34.4(9) . .
O3 S1 C19 F2 -52.0(5) . .
O2 S1 C19 F2 -176.0(4) . .
O1 S1 C19 F2 66.5(4) . .
O3 S1 C19 F3 -173.6(4) . .
O2 S1 C19 F3 62.5(4) . .
O1 S1 C19 F3 -55.1(4) . .
O3 S1 C19 F1 67.1(5) . .
O2 S1 C19 F1 -56.8(4) . .
O1 S1 C19 F1 -174.4(4) . .
O6 S2 C20 F4 -174.5(3) . .
O5 S2 C20 F4 -53.1(4) . .
O4 S2 C20 F4 66.0(4) . .
O6 S2 C20 F5 -53.3(4) . .
O5 S2 C20 F5 68.1(4) . .
O4 S2 C20 F5 -172.8(3) . .
O6 S2 C20 F6 65.3(4) . .
O5 S2 C20 F6 -173.3(3) . .
O4 S2 C20 F6 -54.1(4) . .
C24 O7 C21 C22 -0.8(6) . .
Zn1 O7 C21 C22 173.1(4) . .
O7 C21 C22 C23 -13.1(9) . .
C21 C22 C23 C24 21.8(10) . .
C21 O7 C24 C23 13.1(6) . .
Zn1 O7 C24 C23 -160.7(4) . .
C22 C23 C24 O7 -21.4(9) . .

loop_
_platon_squeeze_void_nr
_platon_squeeze_void_average_x
_platon_squeeze_void_average_y
_platon_squeeze_void_average_z
_platon_squeeze_void_volume
_platon_squeeze_void_count_electrons
_platon_squeeze_void_content
1 0.250 0.000 0.491 560 274 ' '
2 0.250 0.500 0.509 560 276 ' '
3 0.750 0.000 0.009 560 276 ' '
4 0.750 0.500 0.991 560 274 ' '
